data_1536837
loop_
_publ_author_name
'Rankin, D.A.'

_publ_section_title
;
 The chloro and bromo complexes of iridium(III) and iridium(IV). II.
 Structural chemistry of Ir(III) complexes
;
_journal_name_full 'Australian Journal of Chemistry'
_journal_page_first 871
_journal_page_last 883
_journal_volume 36
_journal_year 1983
_chemical_formula_sum 'Br6 H2 Ir O Rb3'
_chemical_name_systematic 'Rb3 Ir Br6 H2 O'
_space_group_IT_number 62
_symmetry_space_group_name_Hall '-P 2ac 2n'
_symmetry_space_group_name_H-M 'P n m a'
_cell_angle_alpha 90
_cell_angle_beta 90
_cell_angle_gamma 90
_cell_formula_units_Z 4
_cell_length_a 12.768
_cell_length_b 7.391
_cell_length_c 14.982
_cell_volume 1413.826
_citation_journal_id_ASTM AJCHAS
_cod_data_source_file Rankin_AJCHAS_1983_688.cif
_cod_data_source_block H2Br6Ir1O1Rb3
_cod_original_formula_sum 'H2 Br6 Ir1 O1 Rb3'
_cod_database_code 1536837

loop_
_symmetry_equiv_pos_as_xyz
x,y,z
-x+1/2,-y,z+1/2
x+1/2,-y+1/2,-z+1/2
-x,y+1/2,-z
-x,-y,-z
x-1/2,y,-z-1/2
-x-1/2,y-1/2,z-1/2
x,-y-1/2,z

loop_
_atom_site_label
_atom_site_type_symbol
_atom_site_fract_x
_atom_site_fract_y
_atom_site_fract_z
_atom_site_occupancy
_atom_site_U_iso_or_equiv
Br3 Br-1 0.3979 0.0137 -0.1533 1 0.0
Ir1 Ir+3 0.2742 0.25 -0.09761 1 0.0
Rb2 Rb+1 0.0584 -0.25 0.1458 1 0.0
Br1 Br-1 0.3625 0.25 0.0502 1 0.0
Rb3 Rb+1 0.3281 0.25 0.2737 1 0.0
Br4 Br-1 0.1519 0.0126 -0.0408 1 0.0
O1 O-2 0.063 0.25 0.155 1 0.0
Br2 Br-1 0.1855 0.25 -0.2464 1 0.0
Rb1 Rb+1 0.1106 0.25 -0.4644 1 0.0
